data_4022228
loop_
_publ_author_name
'Noriyasu Kataoka'
'Quinetta Shelby'
'James P. Stambuli'
'John F. Hartwig'

_publ_contact_author
;
    John F. Hartwig
Department of Chemistry, Yale University, P.O. Box 208107, New Haven, 
CT 06520-8107
;
_publ_contact_author_email ' John.Hartwig@yale.edu '
_publ_contact_author_fax ' 203-432-6144 '
_publ_contact_author_phone ' 203-432-3917 '
_publ_section_title
;
 Air Stable, Sterically Hindered Ferrocenyl Dialkylphosphines
 for Palladium-Catalyzed C-C, C-N, and C-O Bond-Forming Cross-Couplings
;
_journal_name_full 'Journal of Organic Chemistry'
_journal_page_first 5553
_journal_page_last 5566
_journal_paper_doi 10.1021/jo025732j
_journal_volume 67
_journal_year 2002
_chemical_formula_moiety 'C42 H43 Fe P '
_chemical_formula_sum 'C42 H43 Fe P'
_chemical_formula_weight 634.62
_space_group_IT_number 2
_symmetry_cell_setting triclinic
_symmetry_Int_Tables_number 2
_symmetry_space_group_name_Hall '-P 1'
_symmetry_space_group_name_H-M 'P -1'
_audit_creation_date 'Thu Jun 30 15:37:56 2000'
_audit_creation_method 'from TEXRAY.INF file'
_cell_angle_alpha 88.715(2)
_cell_angle_beta 78.692(2)
_cell_angle_gamma 79.560(2)
_cell_formula_units_Z 2
_cell_length_a 10.3484(3)
_cell_length_b 12.5331(3)
_cell_length_c 13.3058(4)
_cell_measurement_reflns_used 0
_cell_measurement_temperature 183.2
_cell_measurement_theta_max 0.0
_cell_measurement_theta_min 0.0
_cell_volume 1664.06(8)
_computing_cell_refinement 'MSC/AFC Diffractometer Control'
_computing_data_collection 'MSC/AFC Diffractometer Control'
_computing_data_reduction teXsan
_computing_publication_material teXsan
_computing_structure_refinement teXsan
_diffrn_ambient_temperature 183.2
_diffrn_measurement_device unknown
_diffrn_measurement_method 'omega scans with profile analysis'
_diffrn_orient_matrix_UB_11 0.00000
_diffrn_orient_matrix_UB_12 0.00000
_diffrn_orient_matrix_UB_13 0.00000
_diffrn_orient_matrix_UB_21 0.00000
_diffrn_orient_matrix_UB_22 0.00000
_diffrn_orient_matrix_UB_23 0.00000
_diffrn_orient_matrix_UB_31 0.00000
_diffrn_orient_matrix_UB_32 0.00000
_diffrn_orient_matrix_UB_33 0.00000
_diffrn_radiation_monochromator graphite
_diffrn_radiation_source 'X-ray tube'
_diffrn_radiation_type MoKalpha
_diffrn_radiation_wavelength 0.7107
_diffrn_reflns_av_R_equivalents 0.00
_diffrn_reflns_limit_h_max 13
_diffrn_reflns_limit_h_min 0
_diffrn_reflns_limit_k_max 16
_diffrn_reflns_limit_k_min -15
_diffrn_reflns_limit_l_max 17
_diffrn_reflns_limit_l_min -16
_diffrn_reflns_number 7626
_diffrn_reflns_theta_max 27.56
_diffrn_standards_decay_% 0.00
_diffrn_standards_interval_count 0
_diffrn_standards_number 0
_exptl_absorpt_coefficient_mu 0.530
_exptl_absorpt_correction_type none
_exptl_crystal_colour orange
_exptl_crystal_density_diffrn 1.266
_exptl_crystal_description plate
_exptl_crystal_F_000 672.00
_exptl_crystal_size_max 0.230
_exptl_crystal_size_mid 0.200
_exptl_crystal_size_min 0.080
_refine_diff_density_max 0.30
_refine_diff_density_min -0.45
_refine_ls_extinction_method none
_refine_ls_goodness_of_fit_obs 1.686
_refine_ls_hydrogen_treatment refall
_refine_ls_matrix_type full
_refine_ls_number_parameters 569
_refine_ls_number_reflns 5135
_refine_ls_number_restraints 0
_refine_ls_R_factor_obs 0.0409
_refine_ls_shift/esd_max 0.0015
_refine_ls_structure_factor_coef F
_refine_ls_weighting_scheme sigma
_refine_ls_wR_factor_obs 0.0403
_reflns_number_observed 5135
_reflns_number_total 7626
_reflns_observed_criterion 3.00
_cod_data_source_file jo025732j_s2_1.cif
_cod_data_source_block Ph4FcP(t-Bu)2
_cod_depositor_comments
;
The following automatic conversions were performed:

'_atom_site_thermal_displace_type' tag value 'Uij' was replaced with
'Uani' value 87 times.

Automatic conversion script
Id: cif_fix_values 1646 2011-03-28 12:23:43Z adriana 
;
_cod_original_sg_symbol_H-M 'P -1       '
_cod_original_formula_sum 'C42 H43 Fe P '
_cod_database_code 4022228

loop_
_symmetry_equiv_pos_as_xyz
'   +x,   +y,   +z'
'   -x,   -y,   -z'

loop_
_atom_site_aniso_label
_atom_site_aniso_U_11
_atom_site_aniso_U_22
_atom_site_aniso_U_33
_atom_site_aniso_U_12
_atom_site_aniso_U_13
_atom_site_aniso_U_23
Fe(1) 0.0239(2) 0.0242(2) 0.0242(2) -0.0055(1) -0.0051(1) 0.0021(1)
P(1) 0.0253(3) 0.0267(3) 0.0256(3) -0.0045(3) -0.0018(3) -0.0005(2)
C(1) 0.024(1) 0.025(1) 0.028(1) -0.005(1) -0.008(1) 0.0046(10)
C(2) 0.028(1) 0.024(1) 0.024(1) -0.004(1) -0.007(1) 0.0028(9)
C(3) 0.029(1) 0.026(1) 0.024(1) -0.005(1) -0.006(1) 0.0036(9)
C(4) 0.025(1) 0.028(1) 0.025(1) -0.008(1) -0.0058(10) 0.0051(9)
C(5) 0.030(1) 0.025(1) 0.023(1) -0.007(1) -0.006(1) 0.0032(9)
C(6) 0.029(1) 0.031(1) 0.021(1) -0.011(1) -0.004(1) 0.0055(10)
C(7) 0.037(2) 0.035(1) 0.029(1) -0.009(1) -0.009(1) 0.005(1)
C(8) 0.046(2) 0.049(2) 0.039(2) -0.021(1) -0.020(1) 0.010(1)
C(9) 0.070(2) 0.053(2) 0.030(1) -0.033(2) -0.021(1) 0.003(1)
C(10) 0.064(2) 0.035(2) 0.035(2) -0.012(1) -0.008(1) -0.008(1)
C(11) 0.041(2) 0.035(1) 0.030(1) -0.007(1) -0.009(1) -0.003(1)
C(12) 0.031(1) 0.033(1) 0.028(1) -0.011(1) -0.003(1) 0.001(1)
C(13) 0.033(2) 0.046(2) 0.033(1) -0.010(1) -0.005(1) 0.001(1)
C(14) 0.033(2) 0.055(2) 0.053(2) -0.001(1) -0.005(1) -0.006(1)
C(15) 0.035(2) 0.074(2) 0.044(2) -0.008(2) 0.007(1) -0.023(2)
C(16) 0.046(2) 0.071(2) 0.027(1) -0.022(2) -0.002(1) -0.006(1)
C(17) 0.036(2) 0.046(2) 0.030(1) -0.014(1) -0.006(1) 0.003(1)
C(18) 0.031(1) 0.023(1) 0.031(1) -0.006(1) -0.008(1) 0.0041(10)
C(19) 0.035(2) 0.035(1) 0.032(1) -0.012(1) -0.005(1) 0.002(1)
C(20) 0.035(2) 0.046(2) 0.053(2) -0.017(1) -0.004(1) 0.006(1)
C(21) 0.043(2) 0.047(2) 0.067(2) -0.020(1) -0.027(2) 0.006(1)
C(22) 0.052(2) 0.040(1) 0.040(2) -0.016(1) -0.021(1) 0.004(1)
C(23) 0.039(2) 0.034(1) 0.032(1) -0.014(1) -0.008(1) 0.005(1)
C(24) 0.027(1) 0.027(1) 0.023(1) -0.005(1) -0.006(1) 0.0019(9)
C(25) 0.030(1) 0.034(1) 0.031(1) -0.009(1) 0.000(1) -0.001(1)
C(26) 0.040(2) 0.027(1) 0.042(2) -0.011(1) -0.010(1) -0.005(1)
C(27) 0.042(2) 0.033(1) 0.031(1) -0.002(1) -0.007(1) -0.007(1)
C(28) 0.034(2) 0.043(2) 0.029(1) -0.004(1) 0.006(1) 0.001(1)
C(29) 0.036(2) 0.027(1) 0.036(1) -0.008(1) -0.002(1) 0.002(1)
C(30) 0.025(1) 0.023(1) 0.025(1) -0.0057(10) -0.0050(10) 0.0040(9)
C(31) 0.033(2) 0.023(1) 0.032(1) -0.008(1) -0.006(1) 0.002(1)
C(32) 0.027(2) 0.033(1) 0.041(2) 0.001(1) 0.000(1) 0.011(1)
C(33) 0.030(2) 0.041(1) 0.037(2) -0.014(1) -0.017(1) 0.014(1)
C(34) 0.035(2) 0.030(1) 0.023(1) -0.009(1) -0.008(1) 0.005(1)
C(35) 0.024(1) 0.044(1) 0.030(1) -0.012(1) -0.003(1) -0.002(1)
C(36) 0.038(2) 0.075(2) 0.036(2) -0.021(2) -0.014(1) 0.010(1)
C(37) 0.031(2) 0.074(2) 0.044(2) -0.016(2) -0.008(1) 0.005(2)
C(38) 0.049(2) 0.054(2) 0.046(2) -0.026(2) -0.003(2) -0.009(2)
C(39) 0.032(1) 0.040(1) 0.029(1) -0.014(1) -0.005(1) 0.007(1)
C(40) 0.089(3) 0.075(2) 0.034(2) -0.037(2) -0.025(2) 0.017(2)
C(41) 0.052(2) 0.083(2) 0.038(2) -0.029(2) -0.005(2) 0.024(2)
C(42) 0.076(3) 0.047(2) 0.056(2) 0.004(2) -0.012(2) 0.026(2)

loop_
_atom_site_label
_atom_site_fract_x
_atom_site_fract_y
_atom_site_fract_z
_atom_site_U_iso_or_equiv
_atom_site_thermal_displace_type
Fe(1) 0.52098(3) 0.29811(2) 0.73249(2) 0.02394(9) Uani
P(1) 0.22348(6) 0.22914(4) 0.89799(4) 0.0263(2) Uani
C(1) 0.4035(2) 0.4121(2) 0.6602(2) 0.0253(6) Uani
C(2) 0.4919(2) 0.3391(2) 0.5861(2) 0.0253(6) Uani
C(3) 0.6263(2) 0.3448(2) 0.5955(2) 0.0261(6) Uani
C(4) 0.6204(2) 0.4218(2) 0.6764(2) 0.0252(6) Uani
C(5) 0.4795(2) 0.4638(2) 0.7162(2) 0.0255(6) Uani
C(6) 0.4483(2) 0.2724(2) 0.5128(2) 0.0263(6) Uani
C(7) 0.3348(3) 0.3130(2) 0.4734(2) 0.0332(7) Uani
C(8) 0.2876(3) 0.2519(2) 0.4085(2) 0.0414(8) Uani
C(9) 0.3554(3) 0.1495(2) 0.3795(2) 0.0466(9) Uani
C(10) 0.4688(3) 0.1077(2) 0.4170(2) 0.0444(9) Uani
C(11) 0.5151(3) 0.1683(2) 0.4838(2) 0.0350(7) Uani
C(12) 0.7477(2) 0.2881(2) 0.5238(2) 0.0304(7) Uani
C(13) 0.8552(3) 0.2222(2) 0.5566(2) 0.0371(8) Uani
C(14) 0.9625(3) 0.1681(2) 0.4853(2) 0.0484(9) Uani
C(15) 0.9637(3) 0.1799(3) 0.3817(2) 0.0527(9) Uani
C(16) 0.8610(3) 0.2461(2) 0.3487(2) 0.0473(9) Uani
C(17) 0.7538(3) 0.3001(2) 0.4186(2) 0.0367(8) Uani
C(18) 0.7352(2) 0.4560(2) 0.7104(2) 0.0277(6) Uani
C(19) 0.8491(2) 0.4701(2) 0.6394(2) 0.0335(7) Uani
C(20) 0.9539(3) 0.5074(2) 0.6694(2) 0.0446(9) Uani
C(21) 0.9470(3) 0.5313(2) 0.7709(2) 0.0483(10) Uani
C(22) 0.8362(3) 0.5174(2) 0.8423(2) 0.0410(8) Uani
C(23) 0.7313(3) 0.4792(2) 0.8132(2) 0.0342(7) Uani
C(24) 0.4161(2) 0.5535(2) 0.7911(2) 0.0256(6) Uani
C(25) 0.4629(3) 0.6508(2) 0.7842(2) 0.0319(7) Uani
C(26) 0.3947(3) 0.7387(2) 0.8464(2) 0.0357(8) Uani
C(27) 0.2796(3) 0.7307(2) 0.9144(2) 0.0359(7) Uani
C(28) 0.2315(3) 0.6344(2) 0.9226(2) 0.0375(8) Uani
C(29) 0.2999(3) 0.5461(2) 0.8610(2) 0.0333(7) Uani
C(30) 0.4025(2) 0.2141(2) 0.8414(2) 0.0240(6) Uani
C(31) 0.4891(2) 0.1424(2) 0.7646(2) 0.0292(7) Uani
C(32) 0.6229(3) 0.1497(2) 0.7644(2) 0.0355(7) Uani
C(33) 0.6235(3) 0.2268(2) 0.8392(2) 0.0335(8) Uani
C(34) 0.4895(2) 0.2677(2) 0.8855(2) 0.0289(7) Uani
C(35) 0.1436(2) 0.1677(2) 0.8018(2) 0.0321(7) Uani
C(36) 0.1772(3) 0.2283(3) 0.7019(2) 0.0473(10) Uani
C(37) -0.0088(3) 0.1974(3) 0.8387(2) 0.0488(10) Uani
C(38) 0.1801(4) 0.0459(2) 0.7801(3) 0.0483(10) Uani
C(39) 0.2349(2) 0.1315(2) 1.0094(2) 0.0331(7) Uani
C(40) 0.2928(5) 0.1865(3) 1.0871(2) 0.062(1) Uani
C(41) 0.0946(3) 0.1158(3) 1.0608(3) 0.057(1) Uani
C(42) 0.3235(4) 0.0212(3) 0.9820(3) 0.062(1) Uani
H(1) 0.308(2) 0.424(1) 0.671(1) 0.012(5) Uani
H(2) 0.293(2) 0.380(2) 0.492(2) 0.036(7) Uani
H(3) 0.211(2) 0.283(2) 0.383(2) 0.040(7) Uani
H(4) 0.332(2) 0.106(2) 0.333(2) 0.049(8) Uani
H(5) 0.519(2) 0.039(2) 0.400(2) 0.036(7) Uani
H(6) 0.596(2) 0.138(2) 0.510(2) 0.034(6) Uani
H(7) 0.852(2) 0.215(2) 0.631(2) 0.038(6) Uani
H(8) 1.032(3) 0.122(2) 0.509(2) 0.049(8) Uani
H(9) 1.036(3) 0.139(2) 0.339(2) 0.046(7) Uani
H(10) 0.864(2) 0.253(2) 0.275(2) 0.053(7) Uani
H(11) 0.682(2) 0.346(2) 0.396(2) 0.043(7) Uani
H(12) 0.859(2) 0.455(2) 0.570(2) 0.034(7) Uani
H(13) 1.028(2) 0.523(2) 0.622(2) 0.041(7) Uani
H(14) 1.016(2) 0.553(2) 0.790(2) 0.034(7) Uani
H(15) 0.824(2) 0.534(2) 0.911(2) 0.038(7) Uani
H(16) 0.654(2) 0.470(2) 0.864(2) 0.031(6) Uani
H(17) 0.532(2) 0.656(2) 0.740(2) 0.026(7) Uani
H(18) 0.429(2) 0.803(2) 0.841(2) 0.034(7) Uani
H(19) 0.235(2) 0.791(2) 0.959(2) 0.048(7) Uani
H(20) 0.155(2) 0.630(2) 0.965(2) 0.031(6) Uani
H(21) 0.265(2) 0.482(2) 0.867(2) 0.031(6) Uani
H(22) 0.460(2) 0.100(2) 0.721(2) 0.025(6) Uani
H(23) 0.696(2) 0.115(2) 0.721(2) 0.030(6) Uani
H(24) 0.691(2) 0.249(2) 0.853(2) 0.028(7) Uani
H(25) 0.462(2) 0.320(2) 0.931(2) 0.021(6) Uani
H(26) 0.147(2) 0.310(2) 0.717(2) 0.048(8) Uani
H(27) 0.271(3) 0.211(2) 0.672(2) 0.040(7) Uani
H(28) 0.123(3) 0.208(2) 0.653(2) 0.057(8) Uani
H(29) -0.036(3) 0.279(3) 0.845(2) 0.10(1) Uani
H(30) -0.052(3) 0.173(2) 0.787(2) 0.055(8) Uani
H(31) -0.042(3) 0.159(2) 0.896(2) 0.053(8) Uani
H(32) 0.149(2) 0.006(2) 0.837(2) 0.038(7) Uani
H(33) 0.132(3) 0.035(2) 0.722(2) 0.071(9) Uani
H(34) 0.278(3) 0.019(2) 0.761(2) 0.067(9) Uani
H(35) 0.231(3) 0.254(2) 1.104(2) 0.049(9) Uani
H(36) 0.293(3) 0.140(2) 1.144(2) 0.09(1) Uani
H(37) 0.393(4) 0.192(3) 1.054(3) 0.09(1) Uani
H(38) 0.056(3) 0.076(2) 1.017(2) 0.08(1) Uani
H(39) 0.034(3) 0.190(2) 1.075(2) 0.08(1) Uani
H(40) 0.099(3) 0.076(2) 1.125(2) 0.059(8) Uani
H(41) 0.297(4) -0.019(3) 0.937(3) 0.13(1) Uani
H(42) 0.410(4) 0.025(3) 0.946(3) 0.09(1) Uani
H(43) 0.325(3) -0.017(2) 1.046(2) 0.069(9) Uani

loop_
_atom_type_symbol
_atom_type_oxidation_number
_atom_type_number_in_cell
_atom_type_scat_dispersion_real
_atom_type_scat_dispersion_imag
_atom_type_scat_source
C 0 84 0.003 0.002 'International Tables'
H 0 86 0.000 0.000 'International Tables'
P 0 2 0.102 0.094 'International Tables'
Fe 0 2 0.346 0.844 'International Tables'

loop_
_geom_angle_atom_site_label_1
_geom_angle_atom_site_label_2
_geom_angle_atom_site_label_3
_geom_angle
_geom_angle_publ_flag
C(1) Fe(1) C(2) 40.47(8) yes
C(1) Fe(1) C(3) 68.17(9) yes
C(1) Fe(1) C(4) 68.74(9) yes
C(1) Fe(1) C(5) 40.54(8) yes
C(1) Fe(1) C(30) 110.88(9) yes
C(1) Fe(1) C(31) 125.24(9) yes
C(1) Fe(1) C(32) 158.78(10) yes
C(1) Fe(1) C(33) 160.63(9) yes
C(1) Fe(1) C(34) 126.01(9) yes
C(2) Fe(1) C(3) 40.66(8) yes
C(2) Fe(1) C(4) 69.00(8) yes
C(2) Fe(1) C(5) 68.66(8) yes
C(2) Fe(1) C(30) 126.85(9) yes
C(2) Fe(1) C(31) 110.19(9) yes
C(2) Fe(1) C(32) 122.02(9) yes
C(2) Fe(1) C(33) 155.65(10) yes
C(2) Fe(1) C(34) 163.06(9) yes
C(3) Fe(1) C(4) 41.06(8) yes
C(3) Fe(1) C(5) 68.93(8) yes
C(3) Fe(1) C(30) 161.98(8) yes
C(3) Fe(1) C(31) 124.51(9) yes
C(3) Fe(1) C(32) 106.15(9) yes
C(3) Fe(1) C(33) 119.07(10) yes
C(3) Fe(1) C(34) 154.89(9) yes
C(4) Fe(1) C(5) 41.37(8) yes
C(4) Fe(1) C(30) 156.73(8) yes
C(4) Fe(1) C(31) 158.91(9) yes
C(4) Fe(1) C(32) 121.30(9) yes
C(4) Fe(1) C(33) 104.20(10) yes
C(4) Fe(1) C(34) 119.61(9) yes
C(5) Fe(1) C(30) 122.91(8) yes
C(5) Fe(1) C(31) 159.43(9) yes
C(5) Fe(1) C(32) 158.56(10) yes
C(5) Fe(1) C(33) 122.47(10) yes
C(5) Fe(1) C(34) 107.31(9) yes
C(30) Fe(1) C(31) 40.20(8) yes
C(30) Fe(1) C(32) 67.86(9) yes
C(30) Fe(1) C(33) 68.13(10) yes
C(30) Fe(1) C(34) 40.46(8) yes
C(31) Fe(1) C(32) 39.98(9) yes
C(31) Fe(1) C(33) 67.4(1) yes
C(31) Fe(1) C(34) 67.45(9) yes
C(32) Fe(1) C(33) 40.26(10) yes
C(32) Fe(1) C(34) 67.81(10) yes
C(33) Fe(1) C(34) 40.55(9) yes
C(30) P(1) C(35) 106.31(10) yes
C(30) P(1) C(39) 98.99(10) yes
C(35) P(1) C(39) 108.4(1) yes
Fe(1) C(1) C(2) 70.4(1) yes
Fe(1) C(1) C(5) 70.0(1) yes
C(2) C(1) C(5) 109.5(2) yes
Fe(1) C(2) C(1) 69.2(1) yes
Fe(1) C(2) C(3) 69.5(1) yes
Fe(1) C(2) C(6) 127.5(1) yes
C(1) C(2) C(3) 107.5(2) yes
C(1) C(2) C(6) 124.6(2) yes
C(3) C(2) C(6) 127.9(2) yes
Fe(1) C(3) C(2) 69.8(1) yes
Fe(1) C(3) C(4) 69.3(1) yes
Fe(1) C(3) C(12) 131.7(1) yes
C(2) C(3) C(4) 108.5(2) yes
C(2) C(3) C(12) 123.4(2) yes
C(4) C(3) C(12) 127.8(2) yes
Fe(1) C(4) C(3) 69.6(1) yes
Fe(1) C(4) C(5) 69.3(1) yes
Fe(1) C(4) C(18) 128.2(1) yes
C(3) C(4) C(5) 107.1(2) yes
C(3) C(4) C(18) 127.1(2) yes
C(5) C(4) C(18) 125.8(2) yes
Fe(1) C(5) C(1) 69.5(1) yes
Fe(1) C(5) C(4) 69.4(1) yes
Fe(1) C(5) C(24) 132.0(1) yes
C(1) C(5) C(4) 107.5(2) yes
C(1) C(5) C(24) 122.2(2) yes
C(4) C(5) C(24) 129.9(2) yes
C(2) C(6) C(7) 119.8(2) yes
C(2) C(6) C(11) 122.1(2) yes
C(7) C(6) C(11) 118.0(2) yes
C(6) C(7) C(8) 121.6(2) yes
C(7) C(8) C(9) 119.8(3) yes
C(8) C(9) C(10) 119.7(3) yes
C(9) C(10) C(11) 120.6(3) yes
C(6) C(11) C(10) 120.2(2) yes
C(3) C(12) C(13) 123.4(2) yes
C(3) C(12) C(17) 118.6(2) yes
C(13) C(12) C(17) 118.0(2) yes
C(12) C(13) C(14) 120.3(2) yes
C(13) C(14) C(15) 120.1(3) yes
C(14) C(15) C(16) 120.2(3) yes
C(15) C(16) C(17) 120.3(3) yes
C(12) C(17) C(16) 121.1(2) yes
C(4) C(18) C(19) 120.7(2) yes
C(4) C(18) C(23) 121.6(2) yes
C(19) C(18) C(23) 117.7(2) yes
C(18) C(19) C(20) 121.3(2) yes
C(19) C(20) C(21) 120.0(3) yes
C(20) C(21) C(22) 119.8(3) yes
C(21) C(22) C(23) 120.6(3) yes
C(18) C(23) C(22) 120.6(3) yes
C(5) C(24) C(25) 120.5(2) yes
C(5) C(24) C(29) 120.4(2) yes
C(25) C(24) C(29) 118.6(2) yes
C(24) C(25) C(26) 120.6(2) yes
C(25) C(26) C(27) 120.2(2) yes
C(26) C(27) C(28) 120.0(2) yes
C(27) C(28) C(29) 119.9(3) yes
C(24) C(29) C(28) 120.6(2) yes
Fe(1) C(30) P(1) 135.7(1) yes
Fe(1) C(30) C(31) 68.3(1) yes
Fe(1) C(30) C(34) 67.3(1) yes
P(1) C(30) C(31) 132.8(2) yes
P(1) C(30) C(34) 121.2(2) yes
C(31) C(30) C(34) 105.2(2) yes
Fe(1) C(31) C(30) 71.5(1) yes
Fe(1) C(31) C(32) 69.5(1) yes
C(30) C(31) C(32) 109.5(2) yes
Fe(1) C(32) C(31) 70.6(1) yes
Fe(1) C(32) C(33) 69.4(1) yes
C(31) C(32) C(33) 108.0(2) yes
Fe(1) C(33) C(32) 70.3(1) yes
Fe(1) C(33) C(34) 69.9(1) yes
C(32) C(33) C(34) 108.0(2) yes
Fe(1) C(34) C(30) 72.2(1) yes
Fe(1) C(34) C(33) 69.6(1) yes
C(30) C(34) C(33) 109.2(2) yes
P(1) C(35) C(36) 105.9(2) yes
P(1) C(35) C(37) 107.0(2) yes
P(1) C(35) C(38) 119.2(2) yes
C(36) C(35) C(37) 106.6(2) yes
C(36) C(35) C(38) 109.2(2) yes
C(37) C(35) C(38) 108.4(2) yes
P(1) C(39) C(40) 106.7(2) yes
P(1) C(39) C(41) 109.5(2) yes
P(1) C(39) C(42) 115.4(2) yes
C(40) C(39) C(41) 107.8(3) yes
C(40) C(39) C(42) 107.8(3) yes
C(41) C(39) C(42) 109.4(3) yes

loop_
_geom_bond_atom_site_label_1
_geom_bond_atom_site_label_2
_geom_bond_distance
_geom_bond_publ_flag
Fe(1) C(1) 2.052(2) yes
Fe(1) C(2) 2.068(2) yes
Fe(1) C(3) 2.063(2) yes
Fe(1) C(4) 2.059(2) yes
Fe(1) C(5) 2.058(2) yes
Fe(1) C(30) 2.101(2) yes
Fe(1) C(31) 2.059(2) yes
Fe(1) C(32) 2.045(2) yes
Fe(1) C(33) 2.032(2) yes
Fe(1) C(34) 2.036(2) yes
P(1) C(30) 1.835(2) yes
P(1) C(35) 1.899(2) yes
P(1) C(39) 1.909(2) yes
C(1) C(2) 1.425(3) yes
C(1) C(5) 1.424(3) yes
C(2) C(3) 1.435(3) yes
C(2) C(6) 1.483(3) yes
C(3) C(4) 1.446(3) yes
C(3) C(12) 1.493(3) yes
C(4) C(5) 1.455(3) yes
C(4) C(18) 1.485(3) yes
C(5) C(24) 1.488(3) yes
C(6) C(7) 1.388(3) yes
C(6) C(11) 1.386(3) yes
C(7) C(8) 1.378(3) yes
C(8) C(9) 1.371(4) yes
C(9) C(10) 1.376(4) yes
C(10) C(11) 1.388(3) yes
C(12) C(13) 1.396(3) yes
C(12) C(17) 1.395(3) yes
C(13) C(14) 1.391(4) yes
C(14) C(15) 1.381(4) yes
C(15) C(16) 1.363(4) yes
C(16) C(17) 1.380(4) yes
C(18) C(19) 1.393(3) yes
C(18) C(23) 1.397(3) yes
C(19) C(20) 1.385(4) yes
C(20) C(21) 1.375(4) yes
C(21) C(22) 1.374(4) yes
C(22) C(23) 1.384(4) yes
C(24) C(25) 1.385(3) yes
C(24) C(29) 1.385(3) yes
C(25) C(26) 1.388(3) yes
C(26) C(27) 1.365(4) yes
C(27) C(28) 1.381(4) yes
C(28) C(29) 1.388(3) yes
C(30) C(31) 1.430(3) yes
C(30) C(34) 1.432(3) yes
C(31) C(32) 1.403(3) yes
C(32) C(33) 1.403(4) yes
C(33) C(34) 1.410(3) yes
C(35) C(36) 1.529(4) yes
C(35) C(37) 1.535(4) yes
C(35) C(38) 1.525(4) yes
C(39) C(40) 1.525(4) yes
C(39) C(41) 1.524(4) yes
C(39) C(42) 1.523(4) yes
